data_2240403
loop_
_publ_author_name
'Faizi, Md. Serajul Haque'
'Sharkina, Natalia O.'
'Davydenko, Yuliya M.'

_publ_section_title
;
 Crystal structure of
 dibromido(<i>N</i>,<i>N</i>-dimethylformamide-\k<i>O</i>){2-(1<i>H</i>-indol-3-yl)-<i>N</i>-[(quinolin-2-yl-\k<i>N</i>)methylidene]ethanamine-\k<i>N</i>}cadmium
;
_journal_coeditor_code GG2145
_journal_issue 2
_journal_name_full 'Acta Crystallographica Section E'
_journal_page_first m31
_journal_page_last m32
_journal_paper_doi 10.1107/S2056989015000778
_journal_volume 71
_journal_year 2015
_chemical_formula_iupac '[Cd Br2 (C20 H17 N3) (C3 H7 N O)]'
_chemical_formula_moiety 'C23 H24 Br2 Cd N4 O'
_chemical_formula_sum 'C23 H24 Br2 Cd N4 O'
_chemical_formula_weight 644.68
_chemical_name_systematic
Dibromido(<i>N</i>,<i>N</i>-dimethylformamide-\k<i>O</i>){2-(1<i>H</i>-indol-3-yl)-<i>N</i>-[(quinolin-2-yl-\k<i>N</i>)methylidene]ethanamine-\k<i>N</i>}cadmium
_space_group_IT_number 14
_symmetry_cell_setting monoclinic
_symmetry_space_group_name_Hall '-P 2yn'
_symmetry_space_group_name_H-M 'P 1 21/n 1'
_atom_sites_solution_hydrogens geom
_atom_sites_solution_primary direct
_atom_sites_solution_secondary difmap
_audit_creation_method SHELXL-97
_cell_angle_alpha 90.00
_cell_angle_beta 97.785(5)
_cell_angle_gamma 90.00
_cell_formula_units_Z 4
_cell_length_a 14.686(4)
_cell_length_b 8.384(2)
_cell_length_c 20.157(6)
_cell_measurement_reflns_used 2146
_cell_measurement_temperature 100(2)
_cell_measurement_theta_max 25.00
_cell_measurement_theta_min 1.82
_cell_volume 2459.0(12)
_computing_cell_refinement
;
SAINT (Bruker, 2003)
;
_computing_data_collection
;
SMART (Bruker, 2003)
;
_computing_data_reduction
;
SAINT (Bruker, 2003)
;
_computing_molecular_graphics
;
DIAMOND (Brandenburg & Putz, 2001)
;
_computing_publication_material
;
SHELXL97 (Sheldrick, 2015)
;
_computing_structure_refinement
;
SHELXL97 (Sheldrick, 2015)
;
_computing_structure_solution
;
SIR97 (Altomare <i>et al.</i>, 1999)
;
_diffrn_ambient_temperature 100(2)
_diffrn_measured_fraction_theta_full 0.998
_diffrn_measured_fraction_theta_max 0.998
_diffrn_measurement_device_type 'Bruker SMART APEX CCD'
_diffrn_measurement_method /w-scans
_diffrn_radiation_monochromator graphite
_diffrn_radiation_source 'fine-focus sealed tube'
_diffrn_radiation_type MoK\a
_diffrn_radiation_wavelength 0.71073
_diffrn_reflns_av_R_equivalents 0.0340
_diffrn_reflns_av_sigmaI/netI 0.0418
_diffrn_reflns_limit_h_max 17
_diffrn_reflns_limit_h_min -17
_diffrn_reflns_limit_k_max 9
_diffrn_reflns_limit_k_min -9
_diffrn_reflns_limit_l_max 23
_diffrn_reflns_limit_l_min -20
_diffrn_reflns_number 12172
_diffrn_reflns_theta_full 25.00
_diffrn_reflns_theta_max 25.00
_diffrn_reflns_theta_min 1.62
_exptl_absorpt_coefficient_mu 4.160
_exptl_absorpt_correction_T_max 0.6352
_exptl_absorpt_correction_T_min 0.4901
_exptl_absorpt_correction_type multi-scan
_exptl_absorpt_process_details
;
(SADABS; Bruker, 2003)
;
_exptl_crystal_colour yellow
_exptl_crystal_density_diffrn 1.741
_exptl_crystal_density_method 'not measured'
_exptl_crystal_description block
_exptl_crystal_F_000 1264
_exptl_crystal_size_max 0.20
_exptl_crystal_size_mid 0.15
_exptl_crystal_size_min 0.12
_refine_diff_density_max 0.736
_refine_diff_density_min -0.468
_refine_ls_extinction_method none
_refine_ls_goodness_of_fit_ref 1.021
_refine_ls_hydrogen_treatment mixed
_refine_ls_matrix_type full
_refine_ls_number_parameters 286
_refine_ls_number_reflns 4308
_refine_ls_number_restraints 90
_refine_ls_restrained_S_all 1.013
_refine_ls_R_factor_all 0.0578
_refine_ls_R_factor_gt 0.0359
_refine_ls_shift/su_max 0.001
_refine_ls_shift/su_mean 0.000
_refine_ls_structure_factor_coef Fsqd
_refine_ls_weighting_details 'w=1/[\s^2^(Fo^2^)+(0.046P)^2^] where P=(Fo^2^+2Fc^2^)/3'
_refine_ls_weighting_scheme calc
_refine_ls_wR_factor_gt 0.0815
_refine_ls_wR_factor_ref 0.0923
_reflns_number_gt 3120
_reflns_number_total 4308
_reflns_threshold_expression I>2\s(I)
_cod_data_source_file gg2145sup1.cf
_cod_data_source_block I
_cod_original_cell_volume 2458.9(12)
_cod_original_sg_symbol_H-M 'P 21/n'
_cod_database_code 2240403
_cod_database_fobs_code 2240403

loop_
_symmetry_equiv_pos_as_xyz
'x, y, z'
'-x+1/2, y+1/2, -z+1/2'
'-x, -y, -z'
'x-1/2, -y-1/2, z-1/2'

loop_
_atom_site_type_symbol
_atom_site_label
_atom_site_fract_x
_atom_site_fract_y
_atom_site_fract_z
_atom_site_U_iso_or_equiv
_atom_site_adp_type
_atom_site_calc_flag
_atom_site_refinement_flags
_atom_site_occupancy
_atom_site_symmetry_multiplicity
C C1 0.5561(3) 0.7787(5) 0.6436(2) 0.0453(10) Uani d U 1 1
C C2 0.5466(3) 0.7981(6) 0.5739(2) 0.0566(12) Uani d U 1 1
H H2 0.5985 0.7951 0.5520 0.068 Uiso calc R 1 1
C C3 0.4627(4) 0.8211(6) 0.5382(3) 0.0677(14) Uani d U 1 1
H H3 0.4574 0.8341 0.4920 0.081 Uiso calc R 1 1
C C4 0.3834(3) 0.8255(6) 0.5702(3) 0.0700(15) Uani d U 1 1
H H4 0.3263 0.8418 0.5450 0.084 Uiso calc R 1 1
C C5 0.3891(3) 0.8065(6) 0.6373(3) 0.0649(13) Uani d U 1 1
H H5 0.3359 0.8083 0.6577 0.078 Uiso calc R 1 1
C C6 0.4762(3) 0.7837(5) 0.6770(2) 0.0502(11) Uani d U 1 1
C C7 0.4882(3) 0.7673(6) 0.7461(3) 0.0577(12) Uani d U 1 1
H H7 0.4372 0.7704 0.7689 0.069 Uiso calc R 1 1
C C8 0.5739(3) 0.7469(6) 0.7813(2) 0.0554(12) Uani d U 1 1
H H8 0.5820 0.7370 0.8277 0.067 Uiso calc R 1 1
C C9 0.6492(3) 0.7413(5) 0.7455(2) 0.0439(10) Uani d U 1 1
C C10 0.7428(3) 0.7150(5) 0.7806(2) 0.0441(10) Uani d U 1 1
H H10 0.7511 0.7098 0.8272 0.053 Uiso calc R 1 1
C C11 0.9037(3) 0.6785(5) 0.7898(2) 0.0469(11) Uani d U 1 1
H H11A 0.9358 0.5919 0.7711 0.056 Uiso calc R 1 1
H H11B 0.8962 0.6500 0.8354 0.056 Uiso calc R 1 1
C C12 0.9611(3) 0.8304(5) 0.7905(2) 0.0522(11) Uani d U 1 1
H H12A 0.9698 0.8576 0.7450 0.063 Uiso calc R 1 1
H H12B 0.9284 0.9176 0.8084 0.063 Uiso calc R 1 1
C C13 1.0533(3) 0.8096(5) 0.8323(2) 0.0495(11) Uani d U 1 1
C C14 1.0778(4) 0.8648(6) 0.8953(2) 0.0636(13) Uani d U 1 1
H H14 1.0406 0.9277 0.9185 0.076 Uiso calc R 1 1
C C15 1.1988(3) 0.7273(6) 0.8722(2) 0.0556(12) Uani d U 1 1
C C16 1.2826(3) 0.6473(7) 0.8738(3) 0.0686(14) Uani d U 1 1
H H16 1.3262 0.6495 0.9118 0.082 Uiso calc R 1 1
C C17 1.2980(4) 0.5663(7) 0.8180(3) 0.0753(15) Uani d U 1 1
H H17 1.3532 0.5119 0.8182 0.090 Uiso calc R 1 1
C C18 1.2341(4) 0.5622(7) 0.7609(3) 0.0715(15) Uani d U 1 1
H H18 1.2477 0.5079 0.7232 0.086 Uiso calc R 1 1
C C19 1.1504(3) 0.6380(6) 0.7594(2) 0.0583(12) Uani d U 1 1
H H19 1.1074 0.6339 0.7211 0.070 Uiso calc R 1 1
C C20 1.1309(3) 0.7205(5) 0.8157(2) 0.0477(10) Uani d U 1 1
C C21 0.9869(3) 0.7038(7) 0.5975(3) 0.0697(15) Uani d U 1 1
H H21 0.9706 0.8096 0.5887 0.084 Uiso calc R 1 1
C C22 1.1131(5) 0.7539(10) 0.5352(5) 0.150(4) Uani d U 1 1
H H22A 1.1142 0.7114 0.4911 0.225 Uiso calc R 1 1
H H22B 1.1747 0.7609 0.5580 0.225 Uiso calc R 1 1
H H22C 1.0859 0.8583 0.5319 0.225 Uiso calc R 1 1
C C23 1.0901(5) 0.4887(8) 0.5815(3) 0.099(2) Uani d U 1 1
H H23A 1.1049 0.4468 0.5399 0.149 Uiso calc R 1 1
H H23B 1.0420 0.4258 0.5962 0.149 Uiso calc R 1 1
H H23C 1.1436 0.4849 0.6146 0.149 Uiso calc R 1 1
Cd Cd1 0.78346(2) 0.70754(4) 0.635528(15) 0.04782(13) Uani d U 1 1
N N1 0.6416(2) 0.7570(4) 0.67886(17) 0.0435(8) Uani d U 1 1
N N2 0.8125(2) 0.6993(4) 0.75016(17) 0.0426(8) Uani d U 1 1
N N3 1.1651(3) 0.8157(6) 0.9203(2) 0.0696(12) Uani d DU 1 1
N N4 1.0598(3) 0.6510(6) 0.5720(2) 0.0701(12) Uani d U 1 1
Br Br1 0.79839(4) 0.96756(6) 0.57108(3) 0.06928(18) Uani d U 1 1
Br Br2 0.72209(4) 0.46231(6) 0.56734(2) 0.06947(18) Uani d U 1 1
O O1 0.9397(2) 0.6298(5) 0.63075(17) 0.0739(10) Uani d U 1 1
H H3N3 1.192(3) 0.842(5) 0.9637(13) 0.071(15) Uiso d D 1 1

loop_
_atom_site_aniso_label
_atom_site_aniso_U_11
_atom_site_aniso_U_22
_atom_site_aniso_U_33
_atom_site_aniso_U_12
_atom_site_aniso_U_13
_atom_site_aniso_U_23
C1 0.045(2) 0.041(3) 0.050(3) -0.002(2) 0.0079(19) -0.004(2)
C2 0.051(3) 0.067(3) 0.050(3) 0.002(3) 0.003(2) -0.002(2)
C3 0.066(3) 0.073(4) 0.060(3) 0.001(3) -0.006(2) 0.000(3)
C4 0.044(3) 0.076(4) 0.083(4) 0.009(3) -0.013(3) -0.005(3)
C5 0.043(3) 0.070(4) 0.081(3) 0.005(3) 0.008(2) -0.011(3)
C6 0.043(2) 0.043(3) 0.066(3) 0.000(2) 0.012(2) -0.007(2)
C7 0.053(3) 0.058(3) 0.066(3) 0.001(2) 0.022(2) -0.007(2)
C8 0.058(3) 0.061(3) 0.051(3) 0.002(2) 0.020(2) -0.003(2)
C9 0.048(2) 0.040(3) 0.045(3) 0.001(2) 0.0099(19) -0.0047(19)
C10 0.056(2) 0.041(3) 0.037(2) 0.002(2) 0.0097(19) -0.0008(19)
C11 0.051(2) 0.046(3) 0.042(2) 0.001(2) 0.001(2) 0.004(2)
C12 0.056(3) 0.046(3) 0.054(3) 0.001(2) 0.005(2) 0.003(2)
C13 0.056(3) 0.047(3) 0.044(3) -0.010(2) 0.004(2) 0.001(2)
C14 0.070(3) 0.065(3) 0.057(3) -0.012(3) 0.011(2) -0.014(3)
C15 0.051(3) 0.064(3) 0.050(3) -0.014(2) -0.003(2) 0.009(2)
C16 0.056(3) 0.075(4) 0.071(3) -0.010(3) -0.006(3) 0.020(3)
C17 0.051(3) 0.080(4) 0.094(4) -0.004(3) 0.006(3) 0.016(3)
C18 0.067(3) 0.081(4) 0.071(3) -0.003(3) 0.025(3) 0.001(3)
C19 0.064(3) 0.068(3) 0.042(3) -0.003(3) 0.004(2) 0.004(2)
C20 0.054(2) 0.049(3) 0.040(2) -0.009(2) 0.0054(19) 0.005(2)
C21 0.057(3) 0.090(4) 0.064(3) 0.002(3) 0.017(3) 0.007(3)
C22 0.126(7) 0.142(7) 0.208(10) -0.025(5) 0.113(7) 0.009(6)
C23 0.094(5) 0.116(5) 0.089(4) 0.031(4) 0.020(4) -0.009(4)
Cd1 0.0476(2) 0.0570(2) 0.0402(2) 0.00472(16) 0.01071(14) 0.00239(15)
N1 0.0435(19) 0.048(2) 0.040(2) 0.0015(17) 0.0078(15) -0.0050(16)
N2 0.0440(19) 0.042(2) 0.0394(19) 0.0019(17) -0.0016(15) 0.0021(16)
N3 0.072(3) 0.089(4) 0.045(3) -0.016(2) -0.005(2) -0.009(2)
N4 0.053(2) 0.092(3) 0.070(3) 0.001(2) 0.025(2) -0.005(2)
Br1 0.0819(4) 0.0595(3) 0.0678(4) 0.0028(3) 0.0150(3) 0.0150(3)
Br2 0.1018(4) 0.0537(3) 0.0519(3) 0.0022(3) 0.0066(3) -0.0024(2)
O1 0.0531(19) 0.101(3) 0.072(2) 0.0162(19) 0.0258(17) 0.026(2)

loop_
_atom_type_symbol
_atom_type_description
_atom_type_scat_dispersion_real
_atom_type_scat_dispersion_imag
_atom_type_scat_source
C C 0.0033 0.0016 'International Tables Vol C Tables 4.2.6.8 and 6.1.1.4'
H H 0.0000 0.0000 'International Tables Vol C Tables 4.2.6.8 and 6.1.1.4'
Cd Cd -0.8075 1.2024 'International Tables Vol C Tables 4.2.6.8 and 6.1.1.4'
N N 0.0061 0.0033 'International Tables Vol C Tables 4.2.6.8 and 6.1.1.4'
Br Br -0.2901 2.4595 'International Tables Vol C Tables 4.2.6.8 and 6.1.1.4'
O O 0.0106 0.0060 'International Tables Vol C Tables 4.2.6.8 and 6.1.1.4'

loop_
_geom_angle_atom_site_label_1
_geom_angle_atom_site_label_2
_geom_angle_atom_site_label_3
_geom_angle
N1 C1 C2 119.7(4)
N1 C1 C6 120.8(4)
C2 C1 C6 119.5(4)
C3 C2 C1 120.6(5)
C3 C2 H2 119.7
C1 C2 H2 119.7
C2 C3 C4 120.6(5)
C2 C3 H3 119.7
C4 C3 H3 119.7
C5 C4 C3 120.9(5)
C5 C4 H4 119.6
C3 C4 H4 119.6
C4 C5 C6 120.4(5)
C4 C5 H5 119.8
C6 C5 H5 119.8
C7 C6 C5 123.9(4)
C7 C6 C1 118.0(4)
C5 C6 C1 118.0(4)
C8 C7 C6 120.9(4)
C8 C7 H7 119.5
C6 C7 H7 119.5
C7 C8 C9 118.2(4)
C7 C8 H8 120.9
C9 C8 H8 120.9
N1 C9 C8 123.4(4)
N1 C9 C10 116.2(4)
C8 C9 C10 120.4(4)
N2 C10 C9 122.9(4)
N2 C10 H10 118.6
C9 C10 H10 118.6
N2 C11 C12 111.5(3)
N2 C11 H11A 109.3
C12 C11 H11A 109.3
N2 C11 H11B 109.3
C12 C11 H11B 109.3
H11A C11 H11B 108.0
C13 C12 C11 111.2(3)
C13 C12 H12A 109.4
C11 C12 H12A 109.4
C13 C12 H12B 109.4
C11 C12 H12B 109.4
H12A C12 H12B 108.0
C14 C13 C20 106.1(4)
C14 C13 C12 126.2(5)
C20 C13 C12 127.6(4)
C13 C14 N3 111.0(5)
C13 C14 H14 124.5
N3 C14 H14 124.5
N3 C15 C16 130.3(5)
N3 C15 C20 108.1(4)
C16 C15 C20 121.6(5)
C17 C16 C15 117.7(5)
C17 C16 H16 121.1
C15 C16 H16 121.1
C16 C17 C18 122.0(5)
C16 C17 H17 119.0
C18 C17 H17 119.0
C19 C18 C17 120.6(5)
C19 C18 H18 119.7
C17 C18 H18 119.7
C18 C19 C20 119.5(5)
C18 C19 H19 120.3
C20 C19 H19 120.3
C19 C20 C15 118.5(4)
C19 C20 C13 134.8(4)
C15 C20 C13 106.7(4)
O1 C21 N4 127.1(6)
O1 C21 H21 116.5
N4 C21 H21 116.5
N4 C22 H22A 109.5
N4 C22 H22B 109.5
H22A C22 H22B 109.5
N4 C22 H22C 109.5
H22A C22 H22C 109.5
H22B C22 H22C 109.5
N4 C23 H23A 109.5
N4 C23 H23B 109.5
H23A C23 H23B 109.5
N4 C23 H23C 109.5
H23A C23 H23C 109.5
H23B C23 H23C 109.5
N2 Cd1 O1 89.09(12)
N2 Cd1 N1 71.98(12)
O1 Cd1 N1 160.51(12)
N2 Cd1 Br1 121.29(9)
O1 Cd1 Br1 93.61(9)
N1 Cd1 Br1 100.11(9)
N2 Cd1 Br2 121.28(9)
O1 Cd1 Br2 91.67(10)
N1 Cd1 Br2 94.25(8)
Br1 Cd1 Br2 117.24(3)
C9 N1 C1 118.7(4)
C9 N1 Cd1 112.9(3)
C1 N1 Cd1 127.9(3)
C10 N2 C11 118.9(4)
C10 N2 Cd1 115.6(3)
C11 N2 Cd1 125.5(3)
C15 N3 C14 108.2(4)
C15 N3 H3N3 130(3)
C14 N3 H3N3 122(3)
C21 N4 C23 121.1(5)
C21 N4 C22 121.7(6)
C23 N4 C22 117.2(5)
C21 O1 Cd1 120.7(3)

loop_
_geom_bond_atom_site_label_1
_geom_bond_atom_site_label_2
_geom_bond_distance
C1 N1 1.369(5)
C1 C2 1.401(6)
C1 C6 1.431(6)
C2 C3 1.355(6)
C2 H2 0.9300
C3 C4 1.407(7)
C3 H3 0.9300
C4 C5 1.352(7)
C4 H4 0.9300
C5 C6 1.427(6)
C5 H5 0.9300
C6 C7 1.387(7)
C7 C8 1.370(6)
C7 H7 0.9300
C8 C9 1.400(6)
C8 H8 0.9300
C9 N1 1.338(5)
C9 C10 1.476(6)
C10 N2 1.270(5)
C10 H10 0.9300
C11 N2 1.474(5)
C11 C12 1.526(6)
C11 H11A 0.9700
C11 H11B 0.9700
C12 C13 1.505(6)
C12 H12A 0.9700
C12 H12B 0.9700
C13 C14 1.353(6)
C13 C20 1.439(6)
C14 N3 1.376(7)
C14 H14 0.9300
C15 N3 1.366(6)
C15 C16 1.397(7)
C15 C20 1.409(6)
C16 C17 1.360(8)
C16 H16 0.9300
C17 C18 1.383(7)
C17 H17 0.9300
C18 C19 1.381(7)
C18 H18 0.9300
C19 C20 1.392(6)
C19 H19 0.9300
C21 O1 1.201(5)
C21 N4 1.324(6)
C21 H21 0.9300
C22 N4 1.437(8)
C22 H22A 0.9600
C22 H22B 0.9600
C22 H22C 0.9600
C23 N4 1.437(7)
C23 H23A 0.9600
C23 H23B 0.9600
C23 H23C 0.9600
Cd1 N2 2.293(3)
Cd1 O1 2.399(3)
Cd1 N1 2.401(3)
Cd1 Br1 2.5621(8)
Cd1 Br2 2.5676(8)
N3 H3N3 0.937(19)

loop_
_geom_hbond_atom_site_label_D
_geom_hbond_atom_site_label_H
_geom_hbond_atom_site_label_A
_geom_hbond_site_symmetry_A
_geom_hbond_distance_DH
_geom_hbond_distance_HA
_geom_hbond_distance_DA
_geom_hbond_angle_DHA
N3 H3N3 Br2 4_676 0.94(3) 2.65(3) 3.504(4) 153(3)
C21 H21 Br1 . 0.93 2.83 3.527(5) 132

loop_
_geom_torsion_atom_site_label_1
_geom_torsion_atom_site_label_2
_geom_torsion_atom_site_label_3
_geom_torsion_atom_site_label_4
_geom_torsion
N1 C1 C2 C3 -179.4(4)
C6 C1 C2 C3 -0.1(7)
C1 C2 C3 C4 -0.2(8)
C2 C3 C4 C5 -0.2(8)
C3 C4 C5 C6 0.9(8)
C4 C5 C6 C7 178.3(5)
C4 C5 C6 C1 -1.1(7)
N1 C1 C6 C7 0.6(6)
C2 C1 C6 C7 -178.7(4)
N1 C1 C6 C5 -179.9(4)
C2 C1 C6 C5 0.7(7)
C5 C6 C7 C8 -179.5(5)
C1 C6 C7 C8 -0.1(7)
C6 C7 C8 C9 -0.6(7)
C7 C8 C9 N1 0.9(7)
C7 C8 C9 C10 -178.3(4)
N1 C9 C10 N2 -3.7(6)
C8 C9 C10 N2 175.6(4)
N2 C11 C12 C13 178.7(4)
C11 C12 C13 C14 -102.0(5)
C11 C12 C13 C20 74.1(6)
C20 C13 C14 N3 -0.7(6)
C12 C13 C14 N3 176.0(4)
N3 C15 C16 C17 179.5(5)
C20 C15 C16 C17 2.1(7)
C15 C16 C17 C18 0.3(8)
C16 C17 C18 C19 -1.7(8)
C17 C18 C19 C20 0.7(8)
C18 C19 C20 C15 1.7(7)
C18 C19 C20 C13 -179.3(5)
N3 C15 C20 C19 179.0(4)
C16 C15 C20 C19 -3.1(7)
N3 C15 C20 C13 -0.2(5)
C16 C15 C20 C13 177.6(4)
C14 C13 C20 C19 -178.5(5)
C12 C13 C20 C19 4.8(8)
C14 C13 C20 C15 0.6(5)
C12 C13 C20 C15 -176.1(4)
C8 C9 N1 C1 -0.4(6)
C10 C9 N1 C1 178.9(4)
C8 C9 N1 Cd1 -172.7(3)
C10 C9 N1 Cd1 6.5(5)
C2 C1 N1 C9 179.0(4)
C6 C1 N1 C9 -0.4(6)
C2 C1 N1 Cd1 -10.0(6)
C6 C1 N1 Cd1 170.7(3)
N2 Cd1 N1 C9 -5.4(3)
O1 Cd1 N1 C9 8.8(6)
Br1 Cd1 N1 C9 -125.2(3)
Br2 Cd1 N1 C9 116.1(3)
N2 Cd1 N1 C1 -176.9(4)
O1 Cd1 N1 C1 -162.6(4)
Br1 Cd1 N1 C1 63.3(3)
Br2 Cd1 N1 C1 -55.3(3)
C9 C10 N2 C11 178.1(4)
C9 C10 N2 Cd1 -1.6(5)
C12 C11 N2 C10 -105.1(4)
C12 C11 N2 Cd1 74.5(4)
O1 Cd1 N2 C10 -171.7(3)
N1 Cd1 N2 C10 3.6(3)
Br1 Cd1 N2 C10 94.6(3)
Br2 Cd1 N2 C10 -80.3(3)
O1 Cd1 N2 C11 8.6(3)
N1 Cd1 N2 C11 -176.1(3)
Br1 Cd1 N2 C11 -85.0(3)
Br2 Cd1 N2 C11 100.0(3)
C16 C15 N3 C14 -177.8(5)
C20 C15 N3 C14 -0.2(5)
C13 C14 N3 C15 0.6(6)
O1 C21 N4 C23 1.1(9)
O1 C21 N4 C22 -177.3(7)
N4 C21 O1 Cd1 -155.8(4)
N2 Cd1 O1 C21 -129.2(4)
N1 Cd1 O1 C21 -142.7(4)
Br1 Cd1 O1 C21 -7.9(4)
Br2 Cd1 O1 C21 109.5(4)
